data_4104212
loop_
_publ_author_name
'S\'ebastien Ulrich'
'Jean-Marie Lehn'

_publ_section_title
;
 Adaptation to Shape Switching by Component Selection in a Constitutional
 Dynamic System
;
_journal_name_full 'Journal of the American Chemical Society'
_journal_page_first 5546
_journal_page_last 5559
_journal_paper_doi 10.1021/ja809828g
_journal_volume 131
_journal_year 2009
_chemical_formula_sum 'C20 H21 F6 N7 O6 S2 Zn'
_chemical_formula_weight 698.93
_chemical_name_systematic
;
 ?
;
_space_group_IT_number 14
_symmetry_cell_setting monoclinic
_symmetry_space_group_name_Hall '-P 2yab'
_symmetry_space_group_name_H-M 'P 1 21/a 1'
_atom_sites_solution_hydrogens geom
_atom_sites_solution_primary direct
_atom_sites_solution_secondary difmap
_audit_creation_method SHELXL-97
_cell_angle_alpha 90.00
_cell_angle_beta 101.591(2)
_cell_angle_gamma 90.00
_cell_formula_units_Z 4
_cell_length_a 9.4644(6)
_cell_length_b 17.9359(6)
_cell_length_c 15.7593(10)
_cell_measurement_reflns_used 15446
_cell_measurement_temperature 173(2)
_cell_measurement_theta_max 27.485
_cell_measurement_theta_min 0.998
_cell_volume 2620.6(3)
_computing_cell_refinement 'Denzo (Nonius B.V., 1998)'
_computing_data_collection 'Collect (Nonius B.V., 1998)'
_computing_data_reduction 'Denzo (Nonius B.V., 1998)'
_computing_structure_refinement 'SHELXL-97 (Sheldrick, 1997)'
_computing_structure_solution 'SHELXS-97 (Sheldrick, 1997)'
_diffrn_ambient_temperature 173(2)
_diffrn_measured_fraction_theta_full 0.995
_diffrn_measured_fraction_theta_max 0.995
_diffrn_measurement_device_type 'kappa CCD'
_diffrn_measurement_method 'phi&omega scans'
_diffrn_radiation_monochromator graphite
_diffrn_radiation_source 'fine-focus sealed tube'
_diffrn_radiation_type MoK\a
_diffrn_radiation_wavelength 0.71073
_diffrn_reflns_av_R_equivalents 0.0527
_diffrn_reflns_av_sigmaI/netI 0.0722
_diffrn_reflns_limit_h_max 12
_diffrn_reflns_limit_h_min -10
_diffrn_reflns_limit_k_max 22
_diffrn_reflns_limit_k_min -23
_diffrn_reflns_limit_l_max 17
_diffrn_reflns_limit_l_min -20
_diffrn_reflns_number 17841
_diffrn_reflns_theta_full 27.39
_diffrn_reflns_theta_max 27.39
_diffrn_reflns_theta_min 2.27
_exptl_absorpt_coefficient_mu 1.192
_exptl_absorpt_correction_T_max 0.6352
_exptl_absorpt_correction_T_min 0.5903
_exptl_absorpt_correction_type multi-scan
_exptl_absorpt_process_details wingx
_exptl_crystal_colour yellow
_exptl_crystal_density_diffrn 1.771
_exptl_crystal_density_meas ?
_exptl_crystal_density_method 'not measured'
_exptl_crystal_description block
_exptl_crystal_F_000 1416
_exptl_crystal_size_max 0.5
_exptl_crystal_size_mid 0.4
_exptl_crystal_size_min 0.3
_refine_diff_density_max 1.276
_refine_diff_density_min -0.829
_refine_diff_density_rms 0.088
_refine_ls_extinction_method none
_refine_ls_goodness_of_fit_ref 1.043
_refine_ls_hydrogen_treatment mixed
_refine_ls_matrix_type full
_refine_ls_number_parameters 428
_refine_ls_number_reflns 5928
_refine_ls_number_restraints 10
_refine_ls_restrained_S_all 1.046
_refine_ls_R_factor_all 0.1422
_refine_ls_R_factor_gt 0.0747
_refine_ls_shift/su_max 0.009
_refine_ls_shift/su_mean 0.000
_refine_ls_structure_factor_coef Fsqd
_refine_ls_weighting_details 'calc w=1/[\s^2^(Fo^2^)+(0.1196P)^2^+2.1696P] where P=(Fo^2^+2Fc^2^)/3'
_refine_ls_weighting_scheme calc
_refine_ls_wR_factor_gt 0.1966
_refine_ls_wR_factor_ref 0.2324
_reflns_number_gt 3268
_reflns_number_total 5928
_reflns_threshold_expression >2sigma(I)
_cod_data_source_file ja809828g_si_009.cif
_cod_data_source_block su29
_cod_depositor_comments
;
The following automatic conversions were performed:

'_exptl_crystal_density_meas' value 'not measured' was changed to '?'
- the value is perceived as not measured.

Automatic conversion script
Id: cif_fix_values 3008 2015-01-20 13:52:24Z robertas 
;
_cod_original_sg_symbol_H-M P21/a
_cod_database_code 4104212

loop_
_symmetry_equiv_pos_as_xyz
'x, y, z'
'-x+1/2, y+1/2, -z'
'-x, -y, -z'
'x-1/2, -y-1/2, z'

loop_
_atom_site_label
_atom_site_type_symbol
_atom_site_fract_x
_atom_site_fract_y
_atom_site_fract_z
_atom_site_U_iso_or_equiv
_atom_site_adp_type
_atom_site_occupancy
_atom_site_symmetry_multiplicity
_atom_site_calc_flag
_atom_site_refinement_flags
_atom_site_disorder_assembly
_atom_site_disorder_group
C1 C 0.4314(11) 0.4229(5) 0.3909(4) 0.094(3) Uani 1 1 d . . .
C2 C 0.4578(13) 0.3670(5) 0.4538(5) 0.118(4) Uani 1 1 d . . .
H2 H 0.5482 0.3623 0.4926 0.142 Uiso 1 1 calc R . .
C3 C 0.3422(15) 0.3180(5) 0.4562(6) 0.128(4) Uani 1 1 d . . .
H3 H 0.3552 0.2786 0.4973 0.154 Uiso 1 1 calc R . .
C4 C 0.2117(13) 0.3257(4) 0.4008(6) 0.112(3) Uani 1 1 d . . .
H4 H 0.1350 0.2919 0.4027 0.134 Uiso 1 1 calc R . .
C5 C 0.1942(10) 0.3841(3) 0.3417(5) 0.081(2) Uani 1 1 d . . .
C6 C -0.0756(9) 0.3679(4) 0.2913(6) 0.104(3) Uani 1 1 d . . .
H6A H -0.1347 0.4077 0.3087 0.156 Uiso 1 1 calc R . .
H6B H -0.0620 0.3282 0.3351 0.156 Uiso 1 1 calc R . .
H6C H -0.1241 0.3474 0.2354 0.156 Uiso 1 1 calc R . .
C7 C -0.0329(8) 0.4787(3) 0.1726(5) 0.0656(17) Uani 1 1 d . . .
H7 H -0.1282 0.4607 0.1694 0.079 Uiso 1 1 calc R . .
C8 C -0.0003(7) 0.5365(3) 0.1160(4) 0.0601(15) Uani 1 1 d . . .
C9 C -0.1048(7) 0.5665(3) 0.0487(4) 0.0688(17) Uani 1 1 d . . .
H9 H -0.2023 0.5505 0.0399 0.083 Uiso 1 1 calc R . .
C10 C -0.0623(8) 0.6197(4) -0.0043(4) 0.0736(18) Uani 1 1 d . . .
H10 H -0.1307 0.6415 -0.0500 0.088 Uiso 1 1 calc R . .
C11 C 0.0776(8) 0.6403(4) 0.0096(4) 0.0694(17) Uani 1 1 d . . .
H11 H 0.1081 0.6769 -0.0265 0.083 Uiso 1 1 calc R . .
C12 C 0.1778(7) 0.6081(3) 0.0771(4) 0.0597(15) Uani 1 1 d . . .
C13 C 0.3380(7) 0.6271(3) 0.0938(4) 0.0661(17) Uani 1 1 d . . .
H13 H 0.3890 0.5901 0.0632 0.079 Uiso 1 1 calc R . .
C14 C 0.3738(8) 0.7490(4) 0.1408(5) 0.0776(19) Uani 1 1 d . . .
H14A H 0.2962 0.7869 0.1309 0.093 Uiso 1 1 calc R . .
H14B H 0.4682 0.7749 0.1538 0.093 Uiso 1 1 calc R . .
C15 C 0.3575(8) 0.6975(3) 0.2152(5) 0.0763(19) Uani 1 1 d . . .
H15A H 0.4227 0.7132 0.2695 0.092 Uiso 1 1 calc R . .
H15B H 0.2570 0.6983 0.2242 0.092 Uiso 1 1 calc R . .
C16 C 0.5517(7) 0.6090(4) 0.2082(5) 0.0732(18) Uani 1 1 d . . .
H16A H 0.6029 0.6552 0.1979 0.088 Uiso 1 1 calc R . .
H16B H 0.5761 0.5696 0.1696 0.088 Uiso 1 1 calc R . .
C17 C 0.5995(8) 0.5849(5) 0.3029(5) 0.090(2) Uani 1 1 d . . .
H17A H 0.7000 0.5664 0.3134 0.108 Uiso 1 1 calc R . .
H17B H 0.5950 0.6278 0.3419 0.108 Uiso 1 1 calc R . .
C18 C 0.5390(9) 0.4783(5) 0.3790(5) 0.090(2) Uani 1 1 d . . .
H18 H 0.6327 0.4781 0.4147 0.108 Uiso 1 1 calc R . .
C19 C 0.4961(7) 0.3186(3) 0.1786(5) 0.0686(17) Uani 1 1 d . . .
F4 F 0.3688(5) 0.2873(3) 0.1754(4) 0.142(2) Uani 1 1 d . . .
F5 F 0.5798(4) 0.2694(2) 0.1517(3) 0.0912(12) Uani 1 1 d . . .
F6 F 0.5540(6) 0.3316(3) 0.2611(3) 0.1194(18) Uani 1 1 d . . .
N1 N 0.3027(7) 0.4302(3) 0.3370(3) 0.0754(16) Uani 1 1 d . . .
N2 N 0.0660(8) 0.3982(3) 0.2836(4) 0.0839(17) Uani 1 1 d . . .
N3 N 0.0744(6) 0.4530(3) 0.2276(3) 0.0654(14) Uani 1 1 d . . .
N4 N 0.1378(5) 0.5589(2) 0.1308(3) 0.0574(12) Uani 1 1 d . . .
N5 N 0.3965(5) 0.6221(2) 0.1892(3) 0.0602(12) Uani 1 1 d . . .
N6 N 0.3641(7) 0.7011(3) 0.0648(4) 0.0757(15) Uani 1 1 d . . .
N7 N 0.5039(7) 0.5267(3) 0.3197(4) 0.0767(16) Uani 1 1 d . . .
O4 O 0.3706(4) 0.4452(2) 0.1502(3) 0.0657(11) Uani 1 1 d . . .
O5 O 0.4263(6) 0.3758(3) 0.0289(3) 0.0948(16) Uani 1 1 d . . .
O6 O 0.6182(5) 0.4337(3) 0.1316(4) 0.1024(17) Uani 1 1 d . . .
S2 S 0.47811(17) 0.40322(8) 0.11585(11) 0.0635(4) Uani 1 1 d . . .
Zn1 Zn 0.28889(7) 0.52103(3) 0.24180(4) 0.0563(3) Uani 1 1 d . . .
O1 O 0.2120(6) 0.5916(2) 0.3352(4) 0.0931(16) Uani 1 1 d . . .
F1 F -0.0827(8) 0.6375(7) 0.4441(8) 0.313(8) Uani 1 1 d D . .
C20 C 0.0401(19) 0.5911(9) 0.4380(11) 0.087(4) Uiso 0.50 1 d P A 1
F2 F 0.0156(16) 0.5264(5) 0.4084(13) 0.126(6) Uani 0.50 1 d P A 1
F3 F 0.1468(16) 0.6024(7) 0.5066(7) 0.116(4) Uani 0.50 1 d P A 1
O2 O -0.0454(9) 0.6339(6) 0.2795(4) 0.073(3) Uani 0.50 1 d P A 1
O3 O 0.1201(15) 0.7203(7) 0.3675(9) 0.076(4) Uani 0.50 1 d P A 1
S1 S 0.1002(5) 0.63779(17) 0.3513(3) 0.0749(11) Uani 0.50 1 d P A 1
C20A C -0.0298(7) 0.5985(6) 0.3867(7) 0.232(17) Uiso 0.50 1 d PD A 2
F2A F -0.1035(10) 0.6166(13) 0.3091(7) 0.98(10) Uani 0.50 1 d PD A 2
F3A F -0.0547(14) 0.5273(6) 0.3997(14) 0.163(8) Uani 0.50 1 d PD A 2
O2A O 0.128(4) 0.7027(14) 0.3819(18) 0.235(17) Uani 0.50 1 d P A 2
O3A O 0.215(4) 0.597(3) 0.4704(17) 0.37(3) Uani 0.50 1 d P A 2
S1A S 0.1620(5) 0.6162(5) 0.3975(3) 0.167(4) Uani 0.50 1 d PD A 2
H6N H 0.468(6) 0.695(3) 0.060(3) 0.056(15) Uiso 1 1 d . . .

loop_
_atom_site_aniso_label
_atom_site_aniso_U_11
_atom_site_aniso_U_22
_atom_site_aniso_U_33
_atom_site_aniso_U_23
_atom_site_aniso_U_13
_atom_site_aniso_U_12
C1 0.130(7) 0.105(6) 0.052(4) 0.021(4) 0.033(5) 0.057(5)
C2 0.177(10) 0.121(7) 0.068(5) 0.049(5) 0.050(6) 0.071(7)
C3 0.222(13) 0.098(6) 0.087(6) 0.057(5) 0.086(8) 0.071(8)
C4 0.176(10) 0.081(5) 0.099(6) 0.035(5) 0.078(7) 0.041(6)
C5 0.135(7) 0.056(4) 0.072(5) 0.016(3) 0.066(5) 0.020(4)
C6 0.128(7) 0.069(4) 0.135(7) 0.004(4) 0.074(6) -0.013(4)
C7 0.065(4) 0.058(4) 0.082(5) -0.014(3) 0.035(4) 0.003(3)
C8 0.059(4) 0.056(3) 0.070(4) -0.008(3) 0.023(3) 0.018(3)
C9 0.062(4) 0.067(4) 0.079(4) -0.016(3) 0.021(3) 0.015(3)
C10 0.073(5) 0.077(4) 0.069(4) -0.004(3) 0.012(4) 0.031(4)
C11 0.079(5) 0.072(4) 0.062(4) 0.014(3) 0.024(3) 0.027(3)
C12 0.068(4) 0.057(3) 0.061(4) 0.014(3) 0.029(3) 0.019(3)
C13 0.079(4) 0.063(3) 0.067(4) 0.017(3) 0.038(3) 0.021(3)
C14 0.084(5) 0.076(4) 0.084(5) 0.008(3) 0.043(4) 0.005(3)
C15 0.093(5) 0.066(4) 0.083(5) 0.013(3) 0.049(4) 0.012(3)
C16 0.058(4) 0.075(4) 0.091(5) -0.003(3) 0.026(4) 0.001(3)
C17 0.070(5) 0.105(6) 0.090(5) 0.002(4) 0.005(4) 0.010(4)
C18 0.091(6) 0.120(6) 0.062(4) 0.013(4) 0.019(4) 0.045(5)
C19 0.061(4) 0.065(4) 0.086(5) 0.005(3) 0.028(4) 0.017(3)
F4 0.087(3) 0.103(3) 0.243(7) 0.067(4) 0.053(4) -0.006(3)
F5 0.097(3) 0.074(2) 0.104(3) 0.004(2) 0.024(2) 0.038(2)
F6 0.166(5) 0.125(4) 0.068(3) 0.017(2) 0.025(3) 0.071(3)
N1 0.112(5) 0.071(3) 0.056(3) 0.021(3) 0.047(3) 0.034(3)
N2 0.113(5) 0.065(3) 0.087(4) 0.015(3) 0.052(4) 0.006(3)
N3 0.089(4) 0.048(2) 0.072(3) -0.002(2) 0.044(3) 0.004(3)
N4 0.057(3) 0.058(3) 0.063(3) 0.005(2) 0.027(2) 0.017(2)
N5 0.065(3) 0.060(3) 0.064(3) 0.005(2) 0.032(3) 0.008(2)
N6 0.082(4) 0.073(3) 0.084(4) 0.016(3) 0.045(3) 0.011(3)
N7 0.092(4) 0.081(4) 0.058(3) 0.006(3) 0.016(3) 0.029(3)
O4 0.066(3) 0.068(2) 0.068(3) 0.007(2) 0.025(2) 0.028(2)
O5 0.096(4) 0.133(4) 0.060(3) 0.005(3) 0.030(3) 0.053(3)
O6 0.063(3) 0.081(3) 0.171(5) 0.019(3) 0.042(3) 0.007(2)
S2 0.0577(9) 0.0621(8) 0.0794(11) 0.0128(7) 0.0342(8) 0.0184(7)
Zn1 0.0643(5) 0.0564(4) 0.0542(4) 0.0082(3) 0.0260(3) 0.0156(3)
O1 0.121(4) 0.067(3) 0.118(4) 0.001(3) 0.085(4) 0.008(3)
F1 0.146(6) 0.468(17) 0.367(13) -0.282(13) 0.150(8) -0.058(8)
F2 0.143(13) 0.070(6) 0.196(13) -0.040(7) 0.110(12) -0.069(6)
F3 0.144(11) 0.135(8) 0.055(6) -0.007(5) -0.010(6) 0.039(7)
O2 0.064(5) 0.128(7) 0.016(3) -0.012(4) -0.023(3) 0.015(5)
O3 0.104(8) 0.044(5) 0.073(7) -0.007(5) 0.001(6) -0.034(5)
S1 0.116(3) 0.0526(17) 0.072(2) 0.0048(16) 0.055(2) 0.0131(18)
F2A 0.56(8) 1.35(17) 1.16(15) 1.13(15) 0.50(10) 0.62(11)
F3A 0.113(13) 0.191(16) 0.201(16) 0.026(11) 0.071(12) -0.045(10)
O2A 0.41(4) 0.132(17) 0.24(3) -0.075(17) 0.24(3) 0.015(19)
O3A 0.24(3) 0.68(7) 0.12(2) 0.06(3) -0.11(2) 0.03(4)
S1A 0.119(4) 0.328(10) 0.041(2) -0.031(4) -0.012(3) 0.129(6)

loop_
_atom_type_symbol
_atom_type_description
_atom_type_scat_dispersion_real
_atom_type_scat_dispersion_imag
_atom_type_scat_source
C C 0.0033 0.0016 'International Tables Vol C Tables 4.2.6.8 and 6.1.1.4'
H H 0.0000 0.0000 'International Tables Vol C Tables 4.2.6.8 and 6.1.1.4'
F F 0.0171 0.0103 'International Tables Vol C Tables 4.2.6.8 and 6.1.1.4'
N N 0.0061 0.0033 'International Tables Vol C Tables 4.2.6.8 and 6.1.1.4'
O O 0.0106 0.0060 'International Tables Vol C Tables 4.2.6.8 and 6.1.1.4'
S S 0.1246 0.1234 'International Tables Vol C Tables 4.2.6.8 and 6.1.1.4'
Zn Zn 0.2839 1.4301 'International Tables Vol C Tables 4.2.6.8 and 6.1.1.4'

loop_
_geom_angle_atom_site_label_1
_geom_angle_atom_site_label_2
_geom_angle_atom_site_label_3
_geom_angle
N1 C1 C2 122.0(10)
N1 C1 C18 114.7(6)
C2 C1 C18 123.3(10)
C1 C2 C3 115.9(10)
C1 C2 H2 122.0
C3 C2 H2 122.0
C4 C3 C2 121.8(8)
C4 C3 H3 119.1
C2 C3 H3 119.1
C3 C4 C5 118.3(10)
C3 C4 H4 120.9
C5 C4 H4 120.9
N1 C5 N2 115.5(6)
N1 C5 C4 121.1(9)
N2 C5 C4 123.4(9)
N2 C6 H6A 109.5
N2 C6 H6B 109.5
H6A C6 H6B 109.5
N2 C6 H6C 109.5
H6A C6 H6C 109.5
H6B C6 H6C 109.5
N3 C7 C8 116.0(6)
N3 C7 H7 122.0
C8 C7 H7 122.0
N4 C8 C9 122.0(6)
N4 C8 C7 115.4(6)
C9 C8 C7 122.5(6)
C10 C9 C8 118.4(6)
C10 C9 H9 120.8
C8 C9 H9 120.8
C11 C10 C9 119.1(6)
C11 C10 H10 120.4
C9 C10 H10 120.4
C10 C11 C12 120.2(6)
C10 C11 H11 119.9
C12 C11 H11 119.9
N4 C12 C11 121.4(6)
N4 C12 C13 116.0(5)
C11 C12 C13 122.5(5)
N6 C13 N5 108.7(5)
N6 C13 C12 112.2(5)
N5 C13 C12 108.3(4)
N6 C13 H13 109.2
N5 C13 H13 109.2
C12 C13 H13 109.2
N6 C14 C15 105.9(5)
N6 C14 H14A 110.6
C15 C14 H14A 110.6
N6 C14 H14B 110.6
C15 C14 H14B 110.6
H14A C14 H14B 108.7
N5 C15 C14 105.8(5)
N5 C15 H15A 110.6
C14 C15 H15A 110.6
N5 C15 H15B 110.6
C14 C15 H15B 110.6
H15A C15 H15B 108.7
N5 C16 C17 109.5(5)
N5 C16 H16A 109.8
C17 C16 H16A 109.8
N5 C16 H16B 109.8
C17 C16 H16B 109.8
H16A C16 H16B 108.2
N7 C17 C16 108.1(6)
N7 C17 H17A 110.1
C16 C17 H17A 110.1
N7 C17 H17B 110.1
C16 C17 H17B 110.1
H17A C17 H17B 108.4
N7 C18 C1 118.3(8)
N7 C18 H18 120.9
C1 C18 H18 120.9
F5 C19 F4 107.9(6)
F5 C19 F6 106.1(5)
F4 C19 F6 107.8(6)
F5 C19 S2 112.8(4)
F4 C19 S2 110.6(5)
F6 C19 S2 111.4(5)
C5 N1 C1 120.9(6)
C5 N1 Zn1 123.8(5)
C1 N1 Zn1 115.2(5)
N3 N2 C5 114.2(6)
N3 N2 C6 120.2(7)
C5 N2 C6 124.5(6)
C7 N3 N2 124.6(6)
C7 N3 Zn1 115.6(4)
N2 N3 Zn1 119.1(5)
C12 N4 C8 118.7(5)
C12 N4 Zn1 120.2(4)
C8 N4 Zn1 121.0(4)
C16 N5 C15 112.7(5)
C16 N5 C13 111.7(5)
C15 N5 C13 99.2(4)
C16 N5 Zn1 107.4(4)
C15 N5 Zn1 117.7(3)
C13 N5 Zn1 107.8(3)
C13 N6 C14 105.6(5)
C13 N6 H6N 99(3)
C14 N6 H6N 103(3)
C18 N7 C17 123.3(7)
C18 N7 Zn1 117.7(6)
C17 N7 Zn1 119.0(4)
S2 O4 Zn1 156.3(3)
O6 S2 O5 115.2(3)
O6 S2 O4 115.9(3)
O5 S2 O4 113.6(3)
O6 S2 C19 104.4(3)
O5 S2 C19 102.2(3)
O4 S2 C19 103.2(3)
N4 Zn1 N7 148.3(2)
N4 Zn1 O1 96.28(19)
N7 Zn1 O1 89.6(2)
N4 Zn1 N1 137.1(2)
N7 Zn1 N1 74.1(2)
O1 Zn1 N1 87.22(18)
N4 Zn1 O4 85.76(15)
N7 Zn1 O4 89.24(18)
O1 Zn1 O4 177.67(17)
N1 Zn1 O4 90.52(16)
N4 Zn1 N5 74.20(18)
N7 Zn1 N5 74.6(2)
O1 Zn1 N5 91.02(16)
N1 Zn1 N5 148.7(2)
O4 Zn1 N5 90.63(15)
N4 Zn1 N3 70.26(19)
N7 Zn1 N3 141.2(2)
O1 Zn1 N3 88.09(18)
N1 Zn1 N3 67.1(2)
O4 Zn1 N3 91.54(16)
N5 Zn1 N3 144.12(19)
S1A O1 S1 40.1(3)
S1A O1 Zn1 165.0(5)
S1 O1 Zn1 146.2(4)
C20A F1 C20 39.6(8)
F2 C20 F3 119.5(17)
F2 C20 F1 117.7(15)
F3 C20 F1 110.1(13)
F2 C20 S1 102.3(13)
F3 C20 S1 104.0(12)
F1 C20 S1 99.5(11)
O1 S1 O3 122.5(7)
O1 S1 O2 114.8(5)
O3 S1 O2 102.9(7)
O1 S1 C20 103.2(6)
O3 S1 C20 112.1(8)
O2 S1 C20 99.1(7)
F1 C20A F2A 107.6(5)
F1 C20A F3A 107.5(5)
F2A C20A F3A 107.7(5)
F1 C20A S1A 110.7(4)
F2A C20A S1A 112.0(4)
F3A C20A S1A 111.1(4)
O3A S1A O1 120(2)
O3A S1A O2A 117(2)
O1 S1A O2A 108.5(9)
O3A S1A C20A 104.6(19)
O1 S1A C20A 113.2(5)
O2A S1A C20A 89.5(12)

loop_
_geom_bond_atom_site_label_1
_geom_bond_atom_site_label_2
_geom_bond_distance
C1 N1 1.345(10)
C1 C2 1.396(10)
C1 C18 1.461(12)
C2 C3 1.410(15)
C2 H2 0.9500
C3 C4 1.368(15)
C3 H3 0.9500
C4 C5 1.390(10)
C4 H4 0.9500
C5 N1 1.332(9)
C5 N2 1.388(10)
C6 N2 1.474(9)
C6 H6A 0.9800
C6 H6B 0.9800
C6 H6C 0.9800
C7 N3 1.280(8)
C7 C8 1.442(9)
C7 H7 0.9500
C8 N4 1.343(8)
C8 C9 1.403(9)
C9 C10 1.380(9)
C9 H9 0.9500
C10 C11 1.350(10)
C10 H10 0.9500
C11 C12 1.400(8)
C11 H11 0.9500
C12 N4 1.329(7)
C12 C13 1.524(9)
C13 N6 1.441(8)
C13 N5 1.497(8)
C13 H13 1.0000
C14 N6 1.463(9)
C14 C15 1.524(9)
C14 H14A 0.9900
C14 H14B 0.9900
C15 N5 1.482(7)
C15 H15A 0.9900
C15 H15B 0.9900
C16 N5 1.458(8)
C16 C17 1.532(10)
C16 H16A 0.9900
C16 H16B 0.9900
C17 N7 1.441(9)
C17 H17A 0.9900
C17 H17B 0.9900
C18 N7 1.270(9)
C18 H18 0.9500
C19 F5 1.311(7)
C19 F4 1.322(7)
C19 F6 1.327(8)
C19 S2 1.801(6)
N1 Zn1 2.200(5)
N2 N3 1.334(7)
N3 Zn1 2.340(5)
N4 Zn1 2.136(5)
N5 Zn1 2.312(4)
N6 H6N 1.01(6)
N7 Zn1 2.157(6)
O4 S2 1.455(4)
O4 Zn1 2.231(4)
O5 S2 1.446(5)
O6 S2 1.410(5)
Zn1 O1 2.175(4)
O1 S1A 1.252(6)
O1 S1 1.406(6)
F1 C20A 1.319(5)
F1 C20 1.447(18)
C20 F2 1.256(19)
C20 F3 1.34(2)
C20 S1 1.790(17)
O2 S1 1.599(9)
O3 S1 1.508(12)
C20A F2A 1.321(5)
C20A F3A 1.321(5)
C20A S1A 1.816(5)
O2A S1A 1.59(3)
O3A S1A 1.21(2)
